data_4332518
loop_
_publ_author_name
'Huang, Bor-Hunn'
'Ko, Bao-Tsan'
'Athar, Taimur'
'Lin, Chu-Chieh'

_publ_section_title
;
 Synthesis, Characterization, and Structural Determination of Polynuclear
 Lithium Aggregates and Factors Affecting Their Aggregation
;
_journal_issue 18
_journal_name_full 'Inorganic Chemistry'
_journal_page_first 7348
_journal_page_last 7356
_journal_paper_doi 10.1021/ic060467w
_journal_volume 45
_journal_year 2006
_chemical_formula_sum 'C79 H119 Li5 O8'
_chemical_formula_weight 1231.44
_chemical_name_systematic
; 
 ? 
;
_space_group_IT_number 14
_symmetry_cell_setting monoclinic
_symmetry_space_group_name_Hall '-P 2yn'
_symmetry_space_group_name_H-M 'P 1 21/n 1'
_atom_sites_solution_hydrogens geom
_atom_sites_solution_primary direct
_atom_sites_solution_secondary difmap
_audit_creation_method SHELXL-97
_cell_angle_alpha 90.00
_cell_angle_beta 91.8430(10)
_cell_angle_gamma 90.00
_cell_formula_units_Z 4
_cell_length_a 13.5458(7)
_cell_length_b 19.4938(10)
_cell_length_c 29.5675(15)
_cell_measurement_reflns_used 7198
_cell_measurement_temperature 293(2)
_cell_measurement_theta_max 21.791
_cell_measurement_theta_min 2.319
_cell_volume 7803.5(7)
_computing_cell_refinement 'Bruker SMART'
_computing_data_collection 'Bruker SMART'
_computing_data_reduction 'Bruker SHELXTL'
_computing_molecular_graphics 'Bruker SHELXTL'
_computing_publication_material 'Bruker SHELXTL'
_computing_structure_refinement 'SHELXL-97 (Sheldrick, 1997)'
_computing_structure_solution 'SHELXS-97 (Sheldrick, 1990)'
_diffrn_ambient_temperature 293(2)
_diffrn_measured_fraction_theta_full 0.991
_diffrn_measured_fraction_theta_max 0.991
_diffrn_measurement_device_type 'CCD area detector'
_diffrn_measurement_method 'phi and omega scans'
_diffrn_radiation_monochromator graphite
_diffrn_radiation_source 'fine-focus sealed tube'
_diffrn_radiation_type MoK\a
_diffrn_radiation_wavelength 0.71073
_diffrn_reflns_av_R_equivalents 0.0536
_diffrn_reflns_av_sigmaI/netI 0.0691
_diffrn_reflns_limit_h_max 16
_diffrn_reflns_limit_h_min -16
_diffrn_reflns_limit_k_max 23
_diffrn_reflns_limit_k_min -23
_diffrn_reflns_limit_l_max 36
_diffrn_reflns_limit_l_min -24
_diffrn_reflns_number 43796
_diffrn_reflns_theta_full 26.08
_diffrn_reflns_theta_max 26.08
_diffrn_reflns_theta_min 1.73
_exptl_absorpt_coefficient_mu 0.064
_exptl_absorpt_correction_T_max 1.000
_exptl_absorpt_correction_T_min 0.767
_exptl_absorpt_correction_type SADABS
_exptl_crystal_colour colorless
_exptl_crystal_density_diffrn 1.048
_exptl_crystal_density_method 'not measured'
_exptl_crystal_description parallelpiped
_exptl_crystal_F_000 2688
_exptl_crystal_size_max 0.61
_exptl_crystal_size_mid 0.47
_exptl_crystal_size_min 0.35
_refine_diff_density_max 0.467
_refine_diff_density_min -0.317
_refine_diff_density_rms 0.048
_refine_ls_extinction_method none
_refine_ls_goodness_of_fit_ref 1.177
_refine_ls_hydrogen_treatment mixed
_refine_ls_matrix_type full
_refine_ls_number_parameters 829
_refine_ls_number_reflns 15333
_refine_ls_number_restraints 0
_refine_ls_restrained_S_all 1.177
_refine_ls_R_factor_all 0.1543
_refine_ls_R_factor_gt 0.0774
_refine_ls_shift/su_max 0.756
_refine_ls_shift/su_mean 0.068
_refine_ls_structure_factor_coef Fsqd
_refine_ls_weighting_details 'calc w=1/[\s^2^(Fo^2^)+(0.1000P)^2^+0.0000P] where P=(Fo^2^+2Fc^2^)/3'
_refine_ls_weighting_scheme calc
_refine_ls_wR_factor_gt 0.2095
_refine_ls_wR_factor_ref 0.2392
_reflns_number_gt 7082
_reflns_number_total 15333
_reflns_threshold_expression >2sigma(I)
_cod_data_source_file ic060467wsup3.cif
_cod_data_source_block 6
_cod_depositor_comments
;
The following automatic conversions were performed:

'_symmetry_cell_setting' value 'Monoclinic' changed to 'monoclinic'
according to /home/saulius/struct/CIF-dictionaries/cif_core.dic
dictionary named 'cif_core.dic' version 2.4.2 from 2011-04-26.

Automatic conversion script
Id: cif_fix_values 1891 2012-01-12 08:04:46Z andrius 
;
_cod_original_sg_symbol_H-M P2(1)/n
_cod_database_code 4332518

loop_
_symmetry_equiv_pos_as_xyz
'x, y, z'
'-x+1/2, y+1/2, -z+1/2'
'-x, -y, -z'
'x-1/2, -y-1/2, z-1/2'

loop_
_atom_site_label
_atom_site_type_symbol
_atom_site_fract_x
_atom_site_fract_y
_atom_site_fract_z
_atom_site_U_iso_or_equiv
_atom_site_adp_type
_atom_site_occupancy
_atom_site_symmetry_multiplicity
_atom_site_calc_flag
_atom_site_refinement_flags
Li1 Li 0.9320(4) 0.5955(3) 0.3064(2) 0.0650(15) Uani 1 1 d .
Li2 Li 0.8874(4) 0.6758(3) 0.23979(19) 0.0618(14) Uani 1 1 d .
Li3 Li 1.0306(4) 0.7507(3) 0.2422(2) 0.0686(16) Uani 1 1 d .
Li4 Li 0.9355(4) 0.5939(3) 0.1758(2) 0.0647(15) Uani 1 1 d .
Li5 Li 1.0073(4) 0.5275(3) 0.24333(18) 0.0574(14) Uani 1 1 d .
O1 O 1.03222(14) 0.53126(10) 0.30431(7) 0.0532(5) Uani 1 1 d .
O2 O 0.96089(15) 0.70545(11) 0.28873(7) 0.0565(6) Uani 1 1 d .
O3 O 0.95937(15) 0.70835(11) 0.19297(7) 0.0577(6) Uani 1 1 d .
O4 O 1.03804(14) 0.53085(11) 0.18310(7) 0.0542(6) Uani 1 1 d .
O5 O 0.85100(19) 0.58128(13) 0.36165(9) 0.0807(7) Uani 1 1 d .
O6 O 1.10047(18) 0.83502(12) 0.24324(9) 0.0739(7) Uani 1 1 d .
O7 O 0.85533(17) 0.58048(12) 0.11949(8) 0.0704(7) Uani 1 1 d .
O8 O 0.87892(14) 0.57964(10) 0.23952(7) 0.0535(5) Uani 1 1 d .
C1 C 1.1088(2) 0.52395(15) 0.33363(10) 0.0448(7) Uani 1 1 d .
C2 C 1.1292(2) 0.46158(15) 0.35705(10) 0.0495(8) Uani 1 1 d .
C3 C 1.2116(2) 0.45945(17) 0.38645(11) 0.0565(8) Uani 1 1 d .
H3A H 1.2246 0.4187 0.4019 0.068 Uiso 1 1 calc R
C4 C 1.2755(2) 0.51398(17) 0.39416(11) 0.0555(8) Uani 1 1 d .
C5 C 1.2538(2) 0.57400(16) 0.37082(10) 0.0517(8) Uani 1 1 d .
H5A H 1.2958 0.6114 0.3749 0.062 Uiso 1 1 calc R
C6 C 1.1723(2) 0.58068(15) 0.34170(10) 0.0444(7) Uani 1 1 d .
C7 C 1.1475(2) 0.65004(14) 0.32046(10) 0.0445(7) Uani 1 1 d .
H7A H 1.1134 0.6415 0.2913 0.053 Uiso 1 1 calc R
C8 C 1.0777(2) 0.69170(14) 0.34957(10) 0.0455(7) Uani 1 1 d .
C9 C 1.1051(2) 0.70284(16) 0.39465(10) 0.0546(8) Uani 1 1 d .
H9A H 1.1639 0.6837 0.4057 0.065 Uiso 1 1 calc R
C10 C 1.0497(3) 0.74072(17) 0.42375(11) 0.0594(9) Uani 1 1 d .
C11 C 0.9640(3) 0.77021(16) 0.40512(12) 0.0595(9) Uani 1 1 d .
H11A H 0.9262 0.7973 0.4238 0.071 Uiso 1 1 calc R
C12 C 0.9311(2) 0.76176(16) 0.36027(11) 0.0529(8) Uani 1 1 d .
C13 C 0.9892(2) 0.72045(15) 0.33182(10) 0.0465(7) Uani 1 1 d .
C14 C 1.0622(2) 0.39811(17) 0.35138(13) 0.0641(9) Uani 1 1 d .
C15 C 1.0982(3) 0.3372(2) 0.38117(16) 0.1007(14) Uani 1 1 d .
H15A H 1.0992 0.3505 0.4124 0.151 Uiso 1 1 calc R
H15B H 1.1636 0.3242 0.3729 0.151 Uiso 1 1 calc R
H15C H 1.0543 0.2989 0.3767 0.151 Uiso 1 1 calc R
C16 C 1.0622(4) 0.3733(2) 0.30217(15) 0.1039(15) Uani 1 1 d .
H16A H 1.0398 0.4096 0.2825 0.156 Uiso 1 1 calc R
H16B H 1.0189 0.3346 0.2986 0.156 Uiso 1 1 calc R
H16C H 1.1280 0.3601 0.2946 0.156 Uiso 1 1 calc R
C17 C 0.9573(3) 0.4154(2) 0.3653(2) 0.1143(18) Uani 1 1 d .
H17A H 0.9322 0.4528 0.3472 0.171 Uiso 1 1 calc R
H17B H 0.9583 0.4282 0.3967 0.171 Uiso 1 1 calc R
H17C H 0.9157 0.3760 0.3608 0.171 Uiso 1 1 calc R
C18 C 1.3639(3) 0.51014(19) 0.42795(13) 0.0716(10) Uani 1 1 d .
C19 C 1.3917(7) 0.4405(3) 0.4401(4) 0.315(8) Uani 1 1 d .
H19A H 1.4473 0.4415 0.4611 0.472 Uiso 1 1 calc R
H19B H 1.4091 0.4159 0.4134 0.472 Uiso 1 1 calc R
H19C H 1.3372 0.4181 0.4539 0.472 Uiso 1 1 calc R
C20 C 1.3416(5) 0.5480(6) 0.4681(2) 0.283(7) Uani 1 1 d .
H20A H 1.3968 0.5457 0.4892 0.424 Uiso 1 1 calc R
H20B H 1.2845 0.5286 0.4816 0.424 Uiso 1 1 calc R
H20C H 1.3286 0.5950 0.4603 0.424 Uiso 1 1 calc R
C21 C 1.4488(4) 0.5431(6) 0.4102(3) 0.267(6) Uani 1 1 d .
H21A H 1.5030 0.5401 0.4318 0.400 Uiso 1 1 calc R
H21B H 1.4340 0.5905 0.4042 0.400 Uiso 1 1 calc R
H21C H 1.4664 0.5209 0.3826 0.400 Uiso 1 1 calc R
C22 C 1.2401(2) 0.69302(17) 0.31141(12) 0.0638(9) Uani 1 1 d .
H22A H 1.2208 0.7358 0.2977 0.096 Uiso 1 1 calc R
H22B H 1.2818 0.6683 0.2914 0.096 Uiso 1 1 calc R
H22C H 1.2755 0.7018 0.3395 0.096 Uiso 1 1 calc R
C23 C 1.0809(3) 0.7459(2) 0.47398(12) 0.0743(11) Uani 1 1 d .
C24 C 1.0798(4) 0.6742(3) 0.49485(15) 0.1270(19) Uani 1 1 d .
H24A H 1.0139 0.6561 0.4928 0.191 Uiso 1 1 calc R
H24B H 1.1014 0.6768 0.5260 0.191 Uiso 1 1 calc R
H24C H 1.1233 0.6447 0.4788 0.191 Uiso 1 1 calc R
C25 C 1.1871(3) 0.7715(3) 0.47838(15) 0.1094(16) Uani 1 1 d .
H25A H 1.1910 0.8169 0.4659 0.164 Uiso 1 1 calc R
H25B H 1.2294 0.7413 0.4622 0.164 Uiso 1 1 calc R
H25C H 1.2077 0.7725 0.5097 0.164 Uiso 1 1 calc R
C26 C 1.0143(4) 0.7920(3) 0.50082(15) 0.135(2) Uani 1 1 d .
H26A H 1.0141 0.8373 0.4880 0.202 Uiso 1 1 calc R
H26B H 1.0383 0.7940 0.5317 0.202 Uiso 1 1 calc R
H26C H 0.9483 0.7739 0.4997 0.202 Uiso 1 1 calc R
C27 C 0.8351(3) 0.79618(19) 0.34314(13) 0.0686(10) Uani 1 1 d .
C28 C 0.7585(3) 0.7430(3) 0.3300(2) 0.129(2) Uani 1 1 d .
H28A H 0.7842 0.7132 0.3074 0.194 Uiso 1 1 calc R
H28B H 0.7002 0.7655 0.3181 0.194 Uiso 1 1 calc R
H28C H 0.7424 0.7166 0.3562 0.194 Uiso 1 1 calc R
C29 C 0.8538(3) 0.8431(2) 0.30326(16) 0.1122(17) Uani 1 1 d .
H29A H 0.8823 0.8171 0.2794 0.168 Uiso 1 1 calc R
H29B H 0.8984 0.8790 0.3126 0.168 Uiso 1 1 calc R
H29C H 0.7924 0.8628 0.2925 0.168 Uiso 1 1 calc R
C30 C 0.7898(3) 0.8425(3) 0.37888(16) 0.1140(17) Uani 1 1 d .
H30A H 0.7759 0.8159 0.4052 0.171 Uiso 1 1 calc R
H30B H 0.7297 0.8623 0.3668 0.171 Uiso 1 1 calc R
H30C H 0.8355 0.8784 0.3870 0.171 Uiso 1 1 calc R
C31 C 0.9963(2) 0.72063(15) 0.15207(10) 0.0446(7) Uani 1 1 d .
C32 C 0.9479(2) 0.76322(15) 0.11868(11) 0.0507(8) Uani 1 1 d .
C33 C 0.9886(2) 0.76713(16) 0.07609(11) 0.0542(8) Uani 1 1 d .
H33A H 0.9561 0.7936 0.0541 0.065 Uiso 1 1 calc R
C34 C 1.0747(2) 0.73397(16) 0.06461(10) 0.0538(8) Uani 1 1 d .
C35 C 1.1225(2) 0.69727(16) 0.09827(10) 0.0532(8) Uani 1 1 d .
H35A H 1.1817 0.6760 0.0917 0.064 Uiso 1 1 calc R
C36 C 1.0877(2) 0.69004(14) 0.14146(10) 0.0430(7) Uani 1 1 d .
C37 C 1.1516(2) 0.65157(15) 0.17662(10) 0.0469(7) Uani 1 1 d .
H37A H 1.1110 0.6427 0.2028 0.056 Uiso 1 1 calc R
C38 C 1.1857(2) 0.58233(15) 0.15863(10) 0.0453(7) Uani 1 1 d .
C39 C 1.2750(2) 0.57667(16) 0.13744(10) 0.0513(8) Uani 1 1 d .
H39A H 1.3164 0.6147 0.1373 0.062 Uiso 1 1 calc R
C40 C 1.3056(2) 0.51753(17) 0.11654(11) 0.0539(8) Uani 1 1 d .
C41 C 1.2410(2) 0.46218(17) 0.11785(10) 0.0548(8) Uani 1 1 d .
H41A H 1.2592 0.4219 0.1034 0.066 Uiso 1 1 calc R
C42 C 1.1507(2) 0.46295(16) 0.13937(10) 0.0496(8) Uani 1 1 d .
C43 C 1.1228(2) 0.52500(15) 0.16093(10) 0.0452(7) Uani 1 1 d .
C44 C 0.8508(2) 0.80148(17) 0.12774(12) 0.0628(9) Uani 1 1 d .
C45 C 0.7673(3) 0.7500(2) 0.1302(2) 0.130(2) Uani 1 1 d .
H45A H 0.7821 0.7175 0.1539 0.195 Uiso 1 1 calc R
H45B H 0.7598 0.7263 0.1019 0.195 Uiso 1 1 calc R
H45C H 0.7070 0.7736 0.1365 0.195 Uiso 1 1 calc R
C46 C 0.8590(4) 0.8440(3) 0.17097(16) 0.145(2) Uani 1 1 d .
H46A H 0.8761 0.8147 0.1961 0.217 Uiso 1 1 calc R
H46B H 0.7968 0.8658 0.1761 0.217 Uiso 1 1 calc R
H46C H 0.9091 0.8783 0.1679 0.217 Uiso 1 1 calc R
C47 C 0.8226(3) 0.8527(2) 0.08981(16) 0.1017(15) Uani 1 1 d .
H47A H 0.7619 0.8751 0.0968 0.153 Uiso 1 1 calc R
H47B H 0.8145 0.8286 0.0616 0.153 Uiso 1 1 calc R
H47C H 0.8740 0.8863 0.0874 0.153 Uiso 1 1 calc R
C48 C 1.1142(3) 0.7339(2) 0.01615(11) 0.0683(10) Uani 1 1 d .
C49 C 1.2198(3) 0.7607(3) 0.01721(15) 0.1069(16) Uani 1 1 d .
H49A H 1.2206 0.8075 0.0274 0.160 Uiso 1 1 calc R
H49B H 1.2456 0.7583 -0.0126 0.160 Uiso 1 1 calc R
H49C H 1.2599 0.7332 0.0375 0.160 Uiso 1 1 calc R
C50 C 1.0525(4) 0.7762(3) -0.01674(13) 0.1075(16) Uani 1 1 d .
H50A H 1.0522 0.8231 -0.0069 0.161 Uiso 1 1 calc R
H50B H 0.9861 0.7589 -0.0180 0.161 Uiso 1 1 calc R
H50C H 1.0799 0.7734 -0.0462 0.161 Uiso 1 1 calc R
C51 C 1.1151(4) 0.6589(2) -0.00058(14) 0.1136(17) Uani 1 1 d .
H51A H 1.0489 0.6412 -0.0015 0.170 Uiso 1 1 calc R
H51B H 1.1555 0.6316 0.0197 0.170 Uiso 1 1 calc R
H51C H 1.1413 0.6571 -0.0303 0.170 Uiso 1 1 calc R
C52 C 1.2378(2) 0.69722(17) 0.19241(12) 0.0669(9) Uani 1 1 d .
H52A H 1.2778 0.6732 0.2146 0.100 Uiso 1 1 calc R
H52B H 1.2127 0.7385 0.2055 0.100 Uiso 1 1 calc R
H52C H 1.2771 0.7086 0.1670 0.100 Uiso 1 1 calc R
C53 C 1.4019(3) 0.51496(19) 0.09126(13) 0.0707(10) Uani 1 1 d .
C54 C 1.4704(5) 0.5689(6) 0.1053(3) 0.295(7) Uani 1 1 d .
H54A H 1.5295 0.5653 0.0883 0.443 Uiso 1 1 calc R
H54B H 1.4867 0.5642 0.1370 0.443 Uiso 1 1 calc R
H54C H 1.4403 0.6128 0.0998 0.443 Uiso 1 1 calc R
C55 C 1.3820(5) 0.5306(6) 0.0444(2) 0.269(6) Uani 1 1 d .
H55A H 1.3396 0.4961 0.0312 0.404 Uiso 1 1 calc R
H55B H 1.4429 0.5318 0.0287 0.404 Uiso 1 1 calc R
H55C H 1.3501 0.5745 0.0419 0.404 Uiso 1 1 calc R
C56 C 1.4516(6) 0.4513(4) 0.0961(4) 0.311(8) Uani 1 1 d .
H56A H 1.4070 0.4147 0.0880 0.466 Uiso 1 1 calc R
H56B H 1.4746 0.4457 0.1269 0.466 Uiso 1 1 calc R
H56C H 1.5069 0.4504 0.0765 0.466 Uiso 1 1 calc R
C57 C 1.0839(3) 0.39955(17) 0.13778(13) 0.0635(9) Uani 1 1 d .
C58 C 1.1283(3) 0.33912(18) 0.11141(15) 0.0923(13) Uani 1 1 d .
H58A H 1.1411 0.3535 0.0811 0.138 Uiso 1 1 calc R
H58B H 1.0825 0.3016 0.1105 0.138 Uiso 1 1 calc R
H58C H 1.1889 0.3248 0.1262 0.138 Uiso 1 1 calc R
C59 C 1.0659(4) 0.3729(2) 0.18568(16) 0.1030(15) Uani 1 1 d .
H59A H 1.0376 0.4087 0.2034 0.155 Uiso 1 1 calc R
H59B H 1.1275 0.3586 0.1996 0.155 Uiso 1 1 calc R
H59C H 1.0214 0.3346 0.1840 0.155 Uiso 1 1 calc R
C60 C 0.9851(3) 0.4174(2) 0.11449(17) 0.0980(14) Uani 1 1 d .
H60A H 0.9961 0.4339 0.0845 0.147 Uiso 1 1 calc R
H60B H 0.9528 0.4523 0.1315 0.147 Uiso 1 1 calc R
H60C H 0.9442 0.3772 0.1129 0.147 Uiso 1 1 calc R
C61 C 0.7532(3) 0.5569(3) 0.36927(18) 0.1088(16) Uani 1 1 d .
H61A H 0.7460 0.5096 0.3594 0.131 Uiso 1 1 calc R
H61B H 0.7046 0.5847 0.3529 0.131 Uiso 1 1 calc R
C62 C 0.7405(4) 0.5625(4) 0.4194(2) 0.150(2) Uani 1 1 d .
H62A H 0.7060 0.6046 0.4266 0.179 Uiso 1 1 calc R
H62B H 0.7028 0.5240 0.4303 0.179 Uiso 1 1 calc R
C63 C 0.8382(5) 0.5627(4) 0.43990(19) 0.158(3) Uani 1 1 d .
H63A H 0.8570 0.5169 0.4497 0.190 Uiso 1 1 calc R
H63B H 0.8414 0.5931 0.4659 0.190 Uiso 1 1 calc R
C64 C 0.9025(3) 0.5867(2) 0.40534(14) 0.0948(13) Uani 1 1 d .
H64A H 0.9208 0.6341 0.4112 0.114 Uiso 1 1 calc R
H64B H 0.9622 0.5593 0.4055 0.114 Uiso 1 1 calc R
C65 C 1.1276(4) 0.8750(2) 0.28280(15) 0.0958(13) Uani 1 1 d .
H65A H 1.1887 0.8579 0.2966 0.115 Uiso 1 1 calc R
H65B H 1.0763 0.8723 0.3049 0.115 Uiso 1 1 calc R
C66 C 1.1398(5) 0.9447(2) 0.26787(17) 0.133(2) Uani 1 1 d .
H66A H 1.2015 0.9633 0.2801 0.160 Uiso 1 1 calc R
H66B H 1.0861 0.9729 0.2782 0.160 Uiso 1 1 calc R
C67 C 1.1402(5) 0.9445(2) 0.21844(18) 0.130(2) Uani 1 1 d .
H67A H 1.0862 0.9722 0.2061 0.156 Uiso 1 1 calc R
H67B H 1.2018 0.9633 0.2080 0.156 Uiso 1 1 calc R
C68 C 1.1291(4) 0.8739(2) 0.20393(15) 0.0970(14) Uani 1 1 d .
H68A H 1.0788 0.8703 0.1800 0.116 Uiso 1 1 calc R
H68B H 1.1909 0.8566 0.1927 0.116 Uiso 1 1 calc R
C69 C 0.9049(3) 0.5886(2) 0.07751(13) 0.0825(12) Uani 1 1 d .
H69A H 0.9688 0.5662 0.0791 0.099 Uiso 1 1 calc R
H69B H 0.9145 0.6368 0.0709 0.099 Uiso 1 1 calc R
C70 C 0.8403(4) 0.5564(3) 0.04247(15) 0.1116(16) Uani 1 1 d .
H70A H 0.8259 0.5888 0.0183 0.134 Uiso 1 1 calc R
H70B H 0.8729 0.5169 0.0298 0.134 Uiso 1 1 calc R
C71 C 0.7511(4) 0.5359(4) 0.06295(18) 0.169(3) Uani 1 1 d .
H71A H 0.7397 0.4873 0.0582 0.203 Uiso 1 1 calc R
H71B H 0.6955 0.5610 0.0498 0.203 Uiso 1 1 calc R
C72 C 0.7620(3) 0.5505(3) 0.11048(15) 0.0988(14) Uani 1 1 d .
H72A H 0.7103 0.5816 0.1195 0.119 Uiso 1 1 calc R
H72B H 0.7561 0.5084 0.1277 0.119 Uiso 1 1 calc R
C73 C 0.7929(2) 0.5388(2) 0.23959(13) 0.0715(10) Uani 1 1 d .
H73A H 0.7970 0.5084 0.2655 0.086 Uiso 1 1 calc R
H73B H 0.7910 0.5105 0.2126 0.086 Uiso 1 1 calc R
C74 C 0.6990(3) 0.5786(2) 0.24115(14) 0.0768(11) Uani 1 1 d .
C75 C 0.6854(4) 0.6350(4) 0.2180(2) 0.134(2) Uani 1 1 d .
H75A H 0.7360 0.6494 0.1997 0.161 Uiso 1 1 calc R
C76 C 0.5992(5) 0.6759(4) 0.2188(3) 0.176(3) Uani 1 1 d .
H76A H 0.5948 0.7168 0.2027 0.211 Uiso 1 1 calc R
C77 C 0.5259(5) 0.6545(6) 0.2429(3) 0.184(4) Uani 1 1 d .
H77A H 0.4686 0.6807 0.2436 0.221 Uiso 1 1 calc R
C78 C 0.5313(5) 0.5974(5) 0.2660(3) 0.179(3) Uani 1 1 d .
H78A H 0.4795 0.5837 0.2838 0.215 Uiso 1 1 calc R
C79 C 0.6183(4) 0.5564(3) 0.2633(3) 0.157(3) Uani 1 1 d .
H79A H 0.6199 0.5134 0.2770 0.188 Uiso 1 1 calc R

loop_
_atom_site_aniso_label
_atom_site_aniso_U_11
_atom_site_aniso_U_22
_atom_site_aniso_U_33
_atom_site_aniso_U_23
_atom_site_aniso_U_13
_atom_site_aniso_U_12
Li1 0.055(3) 0.073(4) 0.067(4) -0.004(3) 0.004(3) 0.008(3)
Li2 0.062(3) 0.065(4) 0.058(3) -0.002(3) 0.002(3) 0.001(3)
Li3 0.062(4) 0.078(4) 0.066(4) 0.000(3) 0.002(3) -0.005(3)
Li4 0.051(3) 0.075(4) 0.068(4) 0.000(3) 0.002(3) 0.010(3)
Li5 0.051(3) 0.060(3) 0.061(3) -0.003(3) 0.001(3) -0.002(3)
O1 0.0475(12) 0.0558(13) 0.0558(13) 0.0006(10) -0.0070(10) 0.0013(10)
O2 0.0526(13) 0.0693(15) 0.0475(13) -0.0050(11) 0.0001(10) 0.0110(11)
O3 0.0524(13) 0.0722(15) 0.0490(13) 0.0062(11) 0.0082(10) 0.0139(11)
O4 0.0437(12) 0.0629(14) 0.0566(13) -0.0012(11) 0.0109(10) 0.0047(10)
O5 0.0729(17) 0.0885(19) 0.0815(19) -0.0049(15) 0.0172(14) -0.0099(14)
O6 0.0869(18) 0.0627(15) 0.0725(17) -0.0043(13) 0.0079(13) -0.0078(13)
O7 0.0614(15) 0.0799(17) 0.0691(16) -0.0043(13) -0.0084(12) -0.0079(13)
O8 0.0366(11) 0.0600(13) 0.0639(14) -0.0018(11) 0.0022(10) 0.0005(10)
C1 0.0410(17) 0.0491(19) 0.0443(17) -0.0052(14) 0.0023(14) 0.0058(14)
C2 0.0521(19) 0.0476(18) 0.0492(18) -0.0011(15) 0.0057(15) 0.0016(15)
C3 0.067(2) 0.052(2) 0.051(2) 0.0058(16) -0.0008(17) 0.0081(17)
C4 0.053(2) 0.058(2) 0.055(2) -0.0038(17) -0.0071(16) 0.0073(16)
C5 0.0508(19) 0.0489(19) 0.0549(19) -0.0038(16) -0.0042(15) 0.0015(15)
C6 0.0432(17) 0.0464(18) 0.0437(17) -0.0020(14) 0.0043(14) 0.0043(14)
C7 0.0434(16) 0.0464(17) 0.0439(17) -0.0015(14) 0.0051(13) 0.0027(13)
C8 0.0477(17) 0.0412(17) 0.0477(18) -0.0036(14) 0.0044(14) -0.0003(14)
C9 0.0522(19) 0.060(2) 0.052(2) -0.0074(16) 0.0029(15) 0.0024(15)
C10 0.064(2) 0.061(2) 0.054(2) -0.0124(17) 0.0095(17) -0.0041(18)
C11 0.067(2) 0.051(2) 0.061(2) -0.0137(17) 0.0207(18) 0.0011(17)
C12 0.0501(18) 0.0471(18) 0.062(2) -0.0033(16) 0.0104(16) 0.0042(15)
C13 0.0508(18) 0.0440(17) 0.0451(18) -0.0001(14) 0.0062(14) -0.0004(14)
C14 0.061(2) 0.051(2) 0.080(3) 0.0023(18) 0.0005(18) -0.0037(17)
C15 0.109(3) 0.059(2) 0.134(4) 0.018(3) -0.001(3) -0.010(2)
C16 0.134(4) 0.077(3) 0.099(3) -0.016(3) -0.018(3) -0.034(3)
C17 0.068(3) 0.080(3) 0.197(5) 0.006(3) 0.035(3) -0.012(2)
C18 0.073(3) 0.068(2) 0.072(3) -0.002(2) -0.028(2) 0.011(2)
C19 0.307(11) 0.098(5) 0.516(17) -0.031(7) -0.339(12) 0.052(6)
C20 0.151(6) 0.581(19) 0.110(5) -0.134(8) -0.083(5) 0.125(9)
C21 0.077(4) 0.471(16) 0.245(9) 0.209(10) -0.085(5) -0.088(6)
C22 0.059(2) 0.062(2) 0.071(2) 0.0083(18) 0.0151(17) -0.0015(17)
C23 0.086(3) 0.087(3) 0.050(2) -0.021(2) 0.0106(19) -0.016(2)
C24 0.181(5) 0.139(5) 0.061(3) 0.010(3) -0.005(3) -0.033(4)
C25 0.106(4) 0.149(4) 0.073(3) -0.026(3) -0.008(3) -0.029(3)
C26 0.133(4) 0.201(6) 0.070(3) -0.054(3) 0.010(3) 0.030(4)
C27 0.058(2) 0.067(2) 0.081(3) 0.001(2) 0.0133(19) 0.0152(18)
C28 0.060(3) 0.108(4) 0.219(6) -0.012(4) -0.015(3) 0.013(3)
C29 0.104(3) 0.114(4) 0.120(4) 0.035(3) 0.024(3) 0.053(3)
C30 0.095(3) 0.129(4) 0.119(4) -0.018(3) 0.020(3) 0.056(3)
C31 0.0455(17) 0.0452(17) 0.0431(18) -0.0009(14) 0.0000(14) 0.0015(14)
C32 0.0544(19) 0.0424(17) 0.055(2) -0.0023(15) -0.0063(15) 0.0043(15)
C33 0.060(2) 0.0503(19) 0.051(2) 0.0030(16) -0.0076(16) 0.0045(16)
C34 0.062(2) 0.0525(19) 0.0469(19) 0.0030(16) -0.0003(16) 0.0004(16)
C35 0.0507(18) 0.058(2) 0.050(2) 0.0010(16) 0.0027(15) 0.0065(15)
C36 0.0454(17) 0.0402(16) 0.0433(18) -0.0018(13) 0.0019(13) 0.0015(13)
C37 0.0475(17) 0.0496(18) 0.0436(17) 0.0003(14) 0.0013(14) 0.0050(14)
C38 0.0412(17) 0.0492(18) 0.0454(17) 0.0031(14) 0.0015(14) 0.0073(14)
C39 0.0455(18) 0.0539(19) 0.0549(19) 0.0070(16) 0.0072(15) 0.0034(15)
C40 0.0487(19) 0.060(2) 0.0532(19) 0.0057(16) 0.0115(15) 0.0103(16)
C41 0.055(2) 0.056(2) 0.053(2) -0.0005(16) 0.0100(16) 0.0112(16)
C42 0.0484(18) 0.0499(19) 0.0505(19) -0.0008(15) 0.0014(15) 0.0033(15)
C43 0.0393(16) 0.0538(19) 0.0426(17) 0.0031(14) 0.0023(13) 0.0078(14)
C44 0.058(2) 0.063(2) 0.067(2) -0.0007(18) -0.0046(17) 0.0168(18)
C45 0.056(3) 0.097(4) 0.238(7) 0.024(4) 0.029(3) 0.016(3)
C46 0.153(5) 0.173(5) 0.106(4) -0.067(4) -0.037(3) 0.105(4)
C47 0.086(3) 0.096(3) 0.123(4) 0.028(3) 0.000(3) 0.041(3)
C48 0.080(3) 0.078(3) 0.047(2) 0.0042(19) 0.0067(18) 0.000(2)
C49 0.097(3) 0.147(4) 0.079(3) 0.016(3) 0.032(3) -0.019(3)
C50 0.121(4) 0.149(4) 0.053(2) 0.027(3) 0.004(2) 0.016(3)
C51 0.178(5) 0.101(4) 0.063(3) -0.017(3) 0.029(3) -0.005(3)
C52 0.063(2) 0.065(2) 0.072(2) -0.0123(19) -0.0142(18) 0.0043(18)
C53 0.057(2) 0.074(2) 0.083(3) 0.003(2) 0.030(2) 0.0070(19)
C54 0.085(4) 0.449(16) 0.359(13) -0.252(12) 0.123(7) -0.099(7)
C55 0.125(5) 0.580(19) 0.107(5) 0.112(8) 0.069(4) 0.067(8)
C56 0.207(7) 0.184(7) 0.560(18) 0.190(10) 0.292(11) 0.137(6)
C57 0.061(2) 0.052(2) 0.078(2) -0.0028(18) 0.0023(18) 0.0011(17)
C58 0.096(3) 0.055(2) 0.126(4) -0.021(2) 0.013(3) -0.002(2)
C59 0.120(4) 0.077(3) 0.114(4) 0.010(3) 0.030(3) -0.021(3)
C60 0.070(3) 0.077(3) 0.145(4) -0.025(3) -0.021(3) -0.004(2)
C61 0.087(3) 0.118(4) 0.123(4) -0.006(3) 0.022(3) -0.028(3)
C62 0.114(5) 0.224(7) 0.114(5) -0.013(4) 0.057(4) -0.046(5)
C63 0.111(5) 0.263(8) 0.102(4) 0.010(5) 0.031(4) -0.034(5)
C64 0.104(3) 0.101(3) 0.080(3) -0.007(3) 0.014(3) -0.029(3)
C65 0.117(4) 0.084(3) 0.086(3) -0.005(3) -0.001(3) -0.012(3)
C66 0.232(7) 0.070(3) 0.095(4) -0.005(3) -0.035(4) -0.011(4)
C67 0.211(6) 0.077(3) 0.104(4) -0.001(3) 0.048(4) -0.010(4)
C68 0.125(4) 0.080(3) 0.087(3) 0.006(3) 0.020(3) -0.013(3)
C69 0.100(3) 0.080(3) 0.068(3) -0.009(2) 0.004(2) -0.019(2)
C70 0.114(4) 0.148(5) 0.072(3) -0.007(3) -0.010(3) -0.022(3)
C71 0.117(4) 0.302(9) 0.087(4) -0.031(5) -0.004(3) -0.097(5)
C72 0.071(3) 0.128(4) 0.096(3) -0.011(3) -0.011(2) -0.031(3)
C73 0.050(2) 0.081(3) 0.083(3) -0.002(2) 0.0003(18) -0.0148(19)
C74 0.050(2) 0.097(3) 0.083(3) 0.002(2) -0.001(2) -0.013(2)
C75 0.072(3) 0.158(5) 0.173(6) 0.026(5) -0.003(3) 0.019(3)
C76 0.087(4) 0.196(7) 0.244(8) 0.037(6) 0.005(5) 0.042(5)
C77 0.067(4) 0.232(10) 0.255(10) 0.024(8) 0.022(5) -0.003(5)
C78 0.079(5) 0.197(8) 0.265(10) -0.020(7) 0.059(5) -0.029(5)
C79 0.067(3) 0.141(5) 0.265(8) -0.010(5) 0.050(4) -0.021(3)

loop_
_atom_type_symbol
_atom_type_description
_atom_type_scat_dispersion_real
_atom_type_scat_dispersion_imag
_atom_type_scat_source
C C 0.0033 0.0016 'International Tables Vol C Tables 4.2.6.8 and 6.1.1.4'
H H 0.0000 0.0000 'International Tables Vol C Tables 4.2.6.8 and 6.1.1.4'
Li Li -0.0003 0.0001 'International Tables Vol C Tables 4.2.6.8 and 6.1.1.4'
O O 0.0106 0.0060 'International Tables Vol C Tables 4.2.6.8 and 6.1.1.4'

loop_
_geom_angle_atom_site_label_1
_geom_angle_atom_site_label_2
_geom_angle_atom_site_label_3
_geom_angle
O1 Li1 O5 110.7(3)
O1 Li1 O8 95.6(3)
O5 Li1 O8 124.2(3)
O1 Li1 O2 120.3(3)
O5 Li1 O2 115.1(3)
O8 Li1 O2 88.8(2)
O1 Li1 Li5 46.08(19)
O5 Li1 Li5 140.2(3)
O8 Li1 Li5 50.51(18)
O2 Li1 Li5 104.6(3)
O1 Li1 Li2 122.7(3)
O5 Li1 Li2 125.7(3)
O8 Li1 Li2 46.00(18)
O2 Li1 Li2 43.84(18)
Li5 Li1 Li2 81.1(2)
O1 Li1 C13 115.0(3)
O5 Li1 C13 93.4(2)
O8 Li1 C13 119.2(3)
O2 Li1 C13 30.54(11)
Li5 Li1 C13 124.6(3)
Li2 Li1 C13 73.6(2)
O2 Li2 O3 101.5(3)
O2 Li2 O8 110.6(3)
O3 Li2 O8 112.1(3)
O2 Li2 Li3 51.0(2)
O3 Li2 Li3 51.0(2)
O8 Li2 Li3 130.5(3)
O2 Li2 Li4 129.4(3)
O3 Li2 Li4 60.4(2)
O8 Li2 Li4 52.8(2)
Li3 Li2 Li4 100.0(3)
O2 Li2 Li1 58.4(2)
O3 Li2 Li1 132.2(3)
O8 Li2 Li1 53.8(2)
Li3 Li2 Li1 100.1(3)
Li4 Li2 Li1 97.3(3)
O2 Li2 Li5 89.8(2)
O3 Li2 Li5 93.1(2)
O8 Li2 Li5 32.84(15)
Li3 Li2 Li5 97.7(2)
Li4 Li2 Li5 49.26(18)
Li1 Li2 Li5 48.92(18)
O6 Li3 O3 128.8(3)
O6 Li3 O2 130.3(3)
O3 Li3 O2 95.8(3)
O6 Li3 Li2 156.9(4)
O3 Li3 Li2 48.2(2)
O2 Li3 Li2 47.94(19)
O6 Li3 C31 105.5(3)
O3 Li3 C31 26.37(12)
O2 Li3 C31 121.8(3)
Li2 Li3 C31 74.6(2)
O6 Li3 C13 106.5(3)
O3 Li3 C13 121.4(3)
O2 Li3 C13 25.69(12)
Li2 Li3 C13 73.5(2)
C31 Li3 C13 147.3(3)
O4 Li4 O7 113.4(3)
O4 Li4 O8 95.9(3)
O7 Li4 O8 122.5(3)
O4 Li4 O3 120.9(3)
O7 Li4 O3 112.5(3)
O8 Li4 O3 89.0(2)
O4 Li4 Li5 46.29(18)
O7 Li4 Li5 141.2(3)
O8 Li4 Li5 50.44(18)
O3 Li4 Li5 105.8(3)
O4 Li4 Li2 122.0(3)
O7 Li4 Li2 123.8(3)
O8 Li4 Li2 46.10(18)
O3 Li4 Li2 43.64(17)
Li5 Li4 Li2 80.7(2)
O4 Li4 C31 113.6(3)
O7 Li4 C31 93.8(2)
O8 Li4 C31 118.9(3)
O3 Li4 C31 29.82(10)
Li5 Li4 C31 123.8(3)
Li2 Li4 C31 73.2(2)
O1 Li5 O4 155.9(3)
O1 Li5 O8 99.6(3)
O4 Li5 O8 98.6(3)
O1 Li5 Li4 143.9(3)
O4 Li5 Li4 46.89(18)
O8 Li5 Li4 52.58(18)
O1 Li5 Li1 46.90(19)
O4 Li5 Li1 143.4(3)
O8 Li5 Li1 53.76(19)
Li4 Li5 Li1 99.1(3)
O1 Li5 Li2 94.1(2)
O4 Li5 Li2 93.7(2)
O8 Li5 Li2 30.37(14)
Li4 Li5 Li2 50.03(19)
Li1 Li5 Li2 50.03(19)
C1 O1 Li5 138.7(2)
C1 O1 Li1 127.2(3)
Li5 O1 Li1 87.0(3)
C13 O2 Li2 161.5(3)
C13 O2 Li3 116.6(3)
Li2 O2 Li3 81.1(3)
C13 O2 Li1 91.9(2)
Li2 O2 Li1 77.7(2)
Li3 O2 Li1 134.7(3)
C31 O3 Li2 164.5(3)
C31 O3 Li3 114.6(2)
Li2 O3 Li3 80.9(3)
C31 O3 Li4 91.6(2)
Li2 O3 Li4 75.9(2)
Li3 O3 Li4 130.5(3)
C43 O4 Li5 133.7(2)
C43 O4 Li4 130.2(3)
Li5 O4 Li4 86.8(3)
C61 O5 C64 107.7(3)
C61 O5 Li1 134.7(3)
C64 O5 Li1 116.9(3)
C68 O6 C65 107.5(3)
C68 O6 Li3 125.9(3)
C65 O6 Li3 126.5(3)
C72 O7 C69 108.8(3)
C72 O7 Li4 132.8(3)
C69 O7 Li4 117.0(3)
C73 O8 Li2 127.9(3)
C73 O8 Li5 115.2(2)
Li2 O8 Li5 116.8(2)
C73 O8 Li4 114.0(3)
Li2 O8 Li4 81.1(2)
Li5 O8 Li4 77.0(2)
C73 O8 Li1 109.8(3)
Li2 O8 Li1 80.2(2)
Li5 O8 Li1 75.7(2)
Li4 O8 Li1 135.1(2)
O1 C1 C6 118.7(3)
O1 C1 C2 122.8(3)
C6 C1 C2 118.5(3)
C3 C2 C1 118.0(3)
C3 C2 C14 120.1(3)
C1 C2 C14 121.9(3)
C2 C3 C4 124.3(3)
C3 C4 C5 116.4(3)
C3 C4 C18 122.6(3)
C5 C4 C18 120.9(3)
C6 C5 C4 122.8(3)
C5 C6 C1 119.9(3)
C5 C6 C7 120.1(3)
C1 C6 C7 119.9(3)
C8 C7 C6 111.8(2)
C8 C7 C22 109.3(2)
C6 C7 C22 112.6(2)
C9 C8 C13 119.5(3)
C9 C8 C7 118.1(3)
C13 C8 C7 122.3(3)
C10 C9 C8 123.4(3)
C11 C10 C9 116.0(3)
C11 C10 C23 123.8(3)
C9 C10 C23 120.1(3)
C10 C11 C12 124.3(3)
C11 C12 C13 117.6(3)
C11 C12 C27 120.2(3)
C13 C12 C27 122.1(3)
O2 C13 C8 118.5(3)
O2 C13 C12 122.3(3)
C8 C13 C12 119.1(3)
O2 C13 Li1 57.55(19)
C8 C13 Li1 88.7(2)
C12 C13 Li1 121.6(2)
O2 C13 Li3 37.75(18)
C8 C13 Li3 104.1(2)
C12 C13 Li3 125.1(2)
Li1 C13 Li3 89.5(2)
C2 C14 C17 110.1(3)
C2 C14 C16 109.8(3)
C17 C14 C16 110.7(4)
C2 C14 C15 112.3(3)
C17 C14 C15 107.1(3)
C16 C14 C15 106.7(3)
C21 C18 C19 107.8(6)
C21 C18 C20 105.3(7)
C19 C18 C20 109.6(7)
C21 C18 C4 110.9(4)
C19 C18 C4 113.4(4)
C20 C18 C4 109.4(4)
C10 C23 C26 113.3(4)
C10 C23 C25 109.5(3)
C26 C23 C25 109.7(4)
C10 C23 C24 109.0(3)
C26 C23 C24 108.5(4)
C25 C23 C24 106.7(4)
C28 C27 C12 110.7(3)
C28 C27 C29 110.1(4)
C12 C27 C29 111.1(3)
C28 C27 C30 107.1(3)
C12 C27 C30 112.6(3)
C29 C27 C30 105.1(3)
O3 C31 C36 118.5(2)
O3 C31 C32 123.2(3)
C36 C31 C32 118.4(3)
O3 C31 Li4 58.57(18)
C36 C31 Li4 87.0(2)
C32 C31 Li4 124.9(2)
O3 C31 Li3 39.07(17)
C36 C31 Li3 100.5(2)
C32 C31 Li3 127.1(2)
Li4 C31 Li3 89.2(2)
C33 C32 C31 117.9(3)
C33 C32 C44 119.7(3)
C31 C32 C44 122.3(3)
C34 C33 C32 123.8(3)
C35 C34 C33 116.6(3)
C35 C34 C48 120.2(3)
C33 C34 C48 123.2(3)
C34 C35 C36 123.8(3)
C35 C36 C31 119.2(3)
C35 C36 C37 118.4(3)
C31 C36 C37 122.4(3)
C38 C37 C36 111.6(2)
C38 C37 C52 112.6(2)
C36 C37 C52 109.4(2)
C39 C38 C43 119.8(3)
C39 C38 C37 120.4(3)
C43 C38 C37 119.6(2)
C38 C39 C40 123.4(3)
C41 C40 C39 116.0(3)
C41 C40 C53 122.5(3)
C39 C40 C53 121.5(3)
C40 C41 C42 124.4(3)
C41 C42 C43 117.5(3)
C41 C42 C57 120.2(3)
C43 C42 C57 122.3(3)
O4 C43 C38 118.9(3)
O4 C43 C42 122.2(3)
C38 C43 C42 118.9(3)
C45 C44 C46 110.7(4)
C45 C44 C32 109.3(3)
C46 C44 C32 111.7(3)
C45 C44 C47 107.2(3)
C46 C44 C47 105.5(3)
C32 C44 C47 112.3(3)
C50 C48 C34 113.3(3)
C50 C48 C49 109.1(4)
C34 C48 C49 109.5(3)
C50 C48 C51 108.7(4)
C34 C48 C51 107.7(3)
C49 C48 C51 108.4(4)
C56 C53 C55 110.9(7)
C56 C53 C40 113.0(3)
C55 C53 C40 109.2(4)
C56 C53 C54 108.0(6)
C55 C53 C54 102.7(6)
C40 C53 C54 112.6(4)
C42 C57 C60 109.8(3)
C42 C57 C58 113.1(3)
C60 C57 C58 107.2(3)
C42 C57 C59 110.9(3)
C60 C57 C59 109.3(3)
C58 C57 C59 106.4(3)
O5 C61 C62 105.5(4)
C63 C62 C61 106.4(4)
C62 C63 C64 105.7(5)
O5 C64 C63 108.9(4)
O6 C65 C66 106.8(4)
C65 C66 C67 108.0(4)
C68 C67 C66 107.1(4)
O6 C68 C67 106.7(4)
O7 C69 C70 106.1(3)
C71 C70 C69 108.2(4)
C70 C71 C72 107.4(4)
O7 C72 C71 109.2(4)
O8 C73 C74 114.3(3)
C79 C74 C75 114.7(5)
C79 C74 C73 123.2(5)
C75 C74 C73 121.8(4)
C74 C75 C76 124.6(6)
C77 C76 C75 118.2(8)
C78 C77 C76 121.6(9)
C77 C78 C79 118.7(7)
C74 C79 C78 121.6(7)

loop_
_geom_bond_atom_site_label_1
_geom_bond_atom_site_label_2
_geom_bond_distance
Li1 O1 1.850(6)
Li1 O5 2.016(6)
Li1 O8 2.106(6)
Li1 O2 2.243(6)
Li1 Li5 2.530(8)
Li1 Li2 2.573(8)
Li1 C13 2.657(7)
Li2 O2 1.824(6)
Li2 O3 1.832(6)
Li2 O8 1.878(6)
Li2 Li3 2.426(8)
Li2 Li4 2.575(8)
Li2 Li5 3.316(8)
Li3 O6 1.897(6)
Li3 O3 1.909(6)
Li3 O2 1.908(6)
Li3 C31 2.754(7)
Li3 C13 2.788(6)
Li4 O4 1.861(6)
Li4 O7 1.977(6)
Li4 O8 2.075(6)
Li4 O3 2.308(6)
Li4 Li5 2.546(8)
Li4 C31 2.704(7)
Li5 O1 1.825(6)
Li5 O4 1.843(6)
Li5 O8 2.015(6)
O1 C1 1.338(3)
O2 C13 1.351(3)
O3 C31 1.345(3)
O4 C43 1.345(3)
O5 C61 1.433(5)
O5 C64 1.452(5)
O6 C68 1.451(4)
O6 C65 1.443(5)
O7 C72 1.411(4)
O7 C69 1.438(4)
O8 C73 1.411(4)
C1 C6 1.417(4)
C1 C2 1.422(4)
C2 C3 1.393(4)
C2 C14 1.541(4)
C3 C4 1.385(4)
C4 C5 1.385(4)
C4 C18 1.536(5)
C5 C6 1.385(4)
C6 C7 1.524(4)
C7 C8 1.532(4)
C7 C22 1.539(4)
C8 C9 1.389(4)
C8 C13 1.408(4)
C9 C10 1.375(4)
C10 C11 1.393(5)
C10 C23 1.534(5)
C11 C12 1.395(4)
C12 C13 1.421(4)
C12 C27 1.535(5)
C14 C17 1.528(5)
C14 C16 1.533(5)
C14 C15 1.549(5)
C18 C21 1.433(7)
C18 C19 1.451(7)
C18 C20 1.437(7)
C23 C26 1.516(6)
C23 C25 1.524(5)
C23 C24 1.528(6)
C27 C28 1.508(6)
C27 C29 1.520(5)
C27 C30 1.534(5)
C31 C36 1.417(4)
C31 C32 1.433(4)
C32 C33 1.393(4)
C32 C44 1.542(4)
C33 C34 1.385(4)
C34 C35 1.371(4)
C34 C48 1.546(4)
C35 C36 1.383(4)
C36 C37 1.528(4)
C37 C38 1.528(4)
C37 C52 1.529(4)
C38 C39 1.384(4)
C38 C43 1.408(4)
C39 C40 1.378(4)
C40 C41 1.391(4)
C40 C53 1.525(4)
C41 C42 1.397(4)
C42 C43 1.424(4)
C42 C57 1.532(4)
C44 C45 1.516(5)
C44 C46 1.525(5)
C44 C47 1.540(5)
C48 C50 1.507(5)
C48 C49 1.522(5)
C48 C51 1.545(6)
C53 C56 1.416(6)
C53 C55 1.436(7)
C53 C54 1.454(8)
C57 C60 1.526(5)
C57 C58 1.545(5)
C57 C59 1.536(5)
C61 C62 1.501(7)
C62 C63 1.439(7)
C63 C64 1.441(6)
C65 C66 1.441(6)
C66 C67 1.462(6)
C67 C68 1.449(6)
C69 C70 1.474(6)
C70 C71 1.426(6)
C71 C72 1.437(6)
C73 C74 1.493(5)
C74 C79 1.363(6)
C74 C75 1.305(6)
C75 C76 1.414(7)
C76 C77 1.308(9)
C77 C78 1.308(10)
C78 C79 1.428(9)
